data_7245594
loop_
_publ_author_name
'Ward, Jas S.'

_publ_section_title
;
 The Solid-state Hierarchy and Iodination Potential of
 [bis(3-acetaminopyridine)iodine(I)]PF6
;
_journal_name_full CrystEngComm
_journal_paper_doi 10.1039/D2CE01225A
_journal_year 2022
_chemical_formula_moiety 'C11 H16 I N2 O, F6 P'
_chemical_formula_sum 'C11 H16 F6 I N2 O P'
_chemical_formula_weight 464.13
_space_group_crystal_system monoclinic
_space_group_IT_number 14
_space_group_name_Hall '-P 2ybc'
_space_group_name_H-M_alt 'P 1 21/c 1'
_atom_sites_solution_hydrogens geom
_atom_sites_solution_primary dual
_audit_creation_date 2022-07-11
_audit_creation_method
;
Olex2 1.2
(compiled 2018.05.29 svn.r3508 for OlexSys, GUI svn.r5506)
;
_audit_update_record
;
2022-08-01 deposited with the CCDC.	2022-09-30 downloaded from the CCDC.
;
_cell_angle_alpha 90
_cell_angle_beta 100.6590(10)
_cell_angle_gamma 90
_cell_formula_units_Z 4
_cell_length_a 10.47010(10)
_cell_length_b 14.79040(10)
_cell_length_c 10.52560(10)
_cell_measurement_reflns_used 9046
_cell_measurement_temperature 120.00(10)
_cell_measurement_theta_max 76.2280
_cell_measurement_theta_min 5.1960
_cell_volume 1601.84(2)
_computing_cell_refinement 'CrysAlisPro 1.171.40.84a (Rigaku OD, 2020)'
_computing_data_collection 'CrysAlisPro 1.171.40.84a (Rigaku OD, 2020)'
_computing_data_reduction 'CrysAlisPro 1.171.40.84a (Rigaku OD, 2020)'
_computing_molecular_graphics 'Olex2 (Dolomanov et al., 2009)'
_computing_publication_material 'Olex2 (Dolomanov et al., 2009)'
_computing_structure_refinement 'ShelXL (Sheldrick, 2015)'
_computing_structure_solution 'ShelXT (Sheldrick, 2015)'
_diffrn_ambient_environment N~2~
_diffrn_ambient_temperature 120.00(10)
_diffrn_detector 'CCD plate'
_diffrn_detector_area_resol_mean 5.1947
_diffrn_detector_type Atlas
_diffrn_measured_fraction_theta_full 0.999
_diffrn_measured_fraction_theta_max 0.989
_diffrn_measurement_details
;
List of Runs (angles in degrees, time in seconds):

  # Type    Start    End  Width  t~exp~   \w     \q     \k     \f   Frames
#--------------------------------------------------------------------------
  1  \w   -110.00 -23.00   1.00    1.00    --  -42.17 -37.00 -30.00   87
  2  \w    -74.00  30.00   1.00    1.00    --  -42.17  77.00 120.00  104
  3  \w     14.00 114.00   1.00    1.00    --   42.17  57.00-120.00  100
  4  \w     37.00  75.00   1.00    1.00    --   42.17 -77.00-120.00   38
  5  \w     45.00  74.00   1.00    5.00    --  112.00-111.00 -60.00   29
  6  \w     45.00  71.00   1.00    5.00    --  112.00-111.00  90.00   26
  7  \w    130.00 168.00   1.00    5.00    --  112.00  30.00  30.00   38
  8  \w    141.00 173.00   1.00    5.00    --  112.00 111.00 120.00   32
  9  \w    104.00 157.00   1.00    5.00    --  112.00  77.00  90.00   53
 10  \w     58.00 109.00   1.00    5.00    --  112.00-111.00 150.00   51
 11  \w     77.00 103.00   1.00    5.00    --  112.00-111.00 -60.00   26
 12  \w     37.00 109.00   1.00    5.00    --  112.00-111.00   0.00   72
 13  \w    108.00 135.00   1.00    5.00    --  112.00 111.00 120.00   27
 14  \w     76.00 109.00   1.00    5.00    --  112.00-111.00  90.00   33
 15  \w    148.00 177.00   1.00    5.00    --  112.00  30.00 -60.00   29
 16  \w    106.00 132.00   1.00    5.00    --  112.00  30.00 -60.00   26
 17  \w     84.00 109.00   1.00    5.00    --  112.00  30.00  60.00   25
 18  \w    128.00 178.00   1.00    5.00    --  112.00  30.00  60.00   50
 19  \w     45.00 138.00   1.00    5.00    --  112.00 -45.00   0.00   93
 20  \w     36.00  71.00   1.00    5.00    --  112.00 -77.00 -60.00   35
 21  \w     97.00 128.00   1.00    5.00    --  112.00 -77.00 -60.00   31
 22  \w     37.00 107.00   1.00    5.00    --  112.00-111.00 -90.00   70
 23  \w    123.00 178.00   1.00    5.00    --  112.00  77.00 -30.00   55
 24  \w     29.00 107.00   1.00    5.00    --  112.00 -94.00-180.00   78
 25  \w     85.00 114.00   1.00    5.00    --  112.00  30.00  30.00   29
;
_diffrn_measurement_device 'four-circle diffractometer'
_diffrn_measurement_device_type 'SuperNova, Dual, Cu at home/near, Atlas'
_diffrn_measurement_method '\w scans'
_diffrn_orient_matrix_type 'CrysAlisPro convention (1999,Acta A55,543-557)'
_diffrn_orient_matrix_UB_11 -0.0035821000
_diffrn_orient_matrix_UB_12 0.0211796000
_diffrn_orient_matrix_UB_13 0.1426212000
_diffrn_orient_matrix_UB_21 0.1465566000
_diffrn_orient_matrix_UB_22 0.0210458000
_diffrn_orient_matrix_UB_23 0.0242219000
_diffrn_orient_matrix_UB_31 -0.0300094000
_diffrn_orient_matrix_UB_32 0.0998471000
_diffrn_orient_matrix_UB_33 -0.0352839000
_diffrn_radiation_monochromator mirror
_diffrn_radiation_probe x-ray
_diffrn_radiation_type CuK\a
_diffrn_radiation_wavelength 1.54184
_diffrn_reflns_av_R_equivalents 0.0211
_diffrn_reflns_av_unetI/netI 0.0194
_diffrn_reflns_Laue_measured_fraction_full 0.999
_diffrn_reflns_Laue_measured_fraction_max 0.989
_diffrn_reflns_limit_h_max 13
_diffrn_reflns_limit_h_min -12
_diffrn_reflns_limit_k_max 18
_diffrn_reflns_limit_k_min -13
_diffrn_reflns_limit_l_max 12
_diffrn_reflns_limit_l_min -13
_diffrn_reflns_number 12018
_diffrn_reflns_point_group_measured_fraction_full 0.999
_diffrn_reflns_point_group_measured_fraction_max 0.989
_diffrn_reflns_theta_full 67.684
_diffrn_reflns_theta_max 76.694
_diffrn_reflns_theta_min 4.297
_diffrn_source 'micro-focus sealed X-ray tube'
_diffrn_source_type 'SuperNova (Cu) X-ray Source'
_exptl_absorpt_coefficient_mu 17.284
_exptl_absorpt_correction_T_max 0.569
_exptl_absorpt_correction_T_min 0.146
_exptl_absorpt_correction_type analytical
_exptl_absorpt_process_details
;
CrysAlisPro 1.171.40.84a (Rigaku Oxford Diffraction, 2020)
Analytical numeric absorption correction using a multifaceted crystal
model based on expressions derived by R.C. Clark & J.S. Reid.
(Clark, R. C. & Reid, J. S. (1995). Acta Cryst. A51, 887-897)
Empirical absorption correction using spherical harmonics,
implemented in SCALE3 ABSPACK scaling algorithm.
;
_exptl_crystal_colour colourless
_exptl_crystal_colour_primary colourless
_exptl_crystal_density_diffrn 1.925
_exptl_crystal_description needle
_exptl_crystal_F_000 904
_exptl_crystal_recrystallization_method 'Re-crystallisation from solvent: DCM/TBME'
_exptl_crystal_size_max 0.24
_exptl_crystal_size_mid 0.081
_exptl_crystal_size_min 0.047
_refine_diff_density_max 1.185
_refine_diff_density_min -0.661
_refine_diff_density_rms 0.072
_refine_ls_extinction_method none
_refine_ls_goodness_of_fit_ref 1.036
_refine_ls_hydrogen_treatment constr
_refine_ls_matrix_type full
_refine_ls_number_parameters 202
_refine_ls_number_reflns 3333
_refine_ls_number_restraints 0
_refine_ls_restrained_S_all 1.036
_refine_ls_R_factor_all 0.0235
_refine_ls_R_factor_gt 0.0229
_refine_ls_shift/su_max 0.002
_refine_ls_shift/su_mean 0.000
_refine_ls_structure_factor_coef Fsqd
_refine_ls_weighting_details 'w=1/[\s^2^(Fo^2^)+(0.0315P)^2^+1.4006P] where P=(Fo^2^+2Fc^2^)/3'
_refine_ls_weighting_scheme calc
_refine_ls_wR_factor_gt 0.0580
_refine_ls_wR_factor_ref 0.0584
_reflns_Friedel_coverage 0.000
_reflns_number_gt 3248
_reflns_number_total 3333
_reflns_threshold_expression 'I > 2\s(I)'
_cod_data_source_file d2ce01225a2.cif
_cod_data_source_block 4
_cod_database_code 7245594
_shelxl_version_number 2014/6
_shelx_space_group_comment
;
The symmetry employed for this shelxl refinement is uniquely defined
by the following loop, which should always be used as a source of
symmetry information in preference to the above space-group names.
They are only intended as comments.
;
_shelx_estimated_absorpt_t_max 0.497
_shelx_estimated_absorpt_t_min 0.104
_reflns_odcompleteness_completeness 99.77
_reflns_odcompleteness_iscentric 1
_reflns_odcompleteness_theta 74.33
_olex2_refinement_description
;
1. Fixed Uiso
 At 1.2 times of:
  All C(H) groups, All C(H,H) groups, All N(H) groups
 At 1.5 times of:
  All C(H,H,H) groups
2.a Secondary CH2 refined with riding coordinates:
 C12(H12A,H12B)
2.b Aromatic/amide H refined with riding coordinates:
 C2(H2), C4(H4), C5(H5), C6(H6), N7(H7)
2.c Idealised Me refined as rotating group:
 C10(H10A,H10B,H10C), C14(H14A,H14B,H14C), C15(H15A,H15B,H15C)
;
_ins_header
;
TITL OHD377_numabs_ana in P2(1)/c 
REM P2(1)/c (#14 in standard setting)
CELL 1.54184  10.470146  14.790379  10.525594  90.0000 100.6589  90.0000
ZERR    4.00   0.000127   0.000145   0.000134   0.0000   0.0012   0.0000
LATT  1
SYMM -x, y+1/2,-z+1/2 
SFAC C H N O F P I
UNIT 44.00 64.00 8.00 4.00 24.00 4.00 4.00
TREF
HKLF 4
END
;
_olex2_submission_special_instructions 'No special instructions were received'
_oxdiff_exptl_absorpt_empirical_details
;
Empirical correction (ABSPACK) includes:
- Absorption correction using spherical harmonics
- Frame scaling
;
_oxdiff_exptl_absorpt_empirical_full_max 1.542
_oxdiff_exptl_absorpt_empirical_full_min 0.663

loop_
_space_group_symop_operation_xyz
'x, y, z'
'-x, y+1/2, -z+1/2'
'-x, -y, -z'
'x, -y-1/2, z-1/2'

loop_
_atom_site_label
_atom_site_type_symbol
_atom_site_fract_x
_atom_site_fract_y
_atom_site_fract_z
_atom_site_U_iso_or_equiv
_atom_site_adp_type
_atom_site_occupancy
_atom_site_site_symmetry_order
_atom_site_calc_flag
_atom_site_refinement_flags_posn
_atom_site_refinement_flags_adp
_atom_site_refinement_flags_occupancy
_atom_site_disorder_assembly
_atom_site_disorder_group
N1 N 0.26007(18) 0.38428(12) 0.82822(18) 0.0184(3) Uani 1 1 d . . . . .
C2 C 0.3273(2) 0.37345(15) 0.7321(2) 0.0186(4) Uani 1 1 d . . . . .
H2 H 0.2828 0.3710 0.6471 0.022 Uiso 1 1 calc R . . . .
C3 C 0.4622(2) 0.36588(13) 0.7571(2) 0.0174(4) Uani 1 1 d . . . . .
C4 C 0.5281(2) 0.37027(14) 0.8849(2) 0.0203(4) Uani 1 1 d . . . . .
H4 H 0.6183 0.3666 0.9045 0.024 Uiso 1 1 calc R . . . .
C5 C 0.4561(2) 0.38015(15) 0.9817(2) 0.0223(4) Uani 1 1 d . . . . .
H5 H 0.4983 0.3824 1.0676 0.027 Uiso 1 1 calc R . . . .
C6 C 0.3229(2) 0.38667(15) 0.9526(2) 0.0210(4) Uani 1 1 d . . . . .
H6 H 0.2758 0.3928 1.0188 0.025 Uiso 1 1 calc R . . . .
N7 N 0.52312(17) 0.35654(12) 0.65100(17) 0.0200(3) Uani 1 1 d . . . . .
H7 H 0.4780 0.3707 0.5769 0.024 Uiso 1 1 calc R . . . .
C8 C 0.6473(2) 0.32714(14) 0.6523(2) 0.0206(4) Uani 1 1 d . . . . .
O9 O 0.71698(17) 0.29883(13) 0.75028(17) 0.0310(4) Uani 1 1 d . . . . .
C10 C 0.6898(2) 0.33314(16) 0.5234(2) 0.0249(4) Uani 1 1 d . . . . .
H10A H 0.7272 0.3916 0.5146 0.037 Uiso 1 1 calc GR . . . .
H10B H 0.6161 0.3245 0.4553 0.037 Uiso 1 1 calc GR . . . .
H10C H 0.7534 0.2872 0.5182 0.037 Uiso 1 1 calc GR . . . .
C11 C 0.1130(2) 0.39779(14) 0.8016(2) 0.0203(4) Uani 1 1 d . . . . .
C12 C 0.0836(2) 0.48909(14) 0.8585(2) 0.0219(4) Uani 1 1 d . . . . .
H12A H 0.1090 0.4857 0.9518 0.026 Uiso 1 1 calc R . . . .
H12B H -0.0096 0.4987 0.8389 0.026 Uiso 1 1 calc R . . . .
I13 I 0.17656(2) 0.60470(2) 0.79231(2) 0.02742(7) Uani 1 1 d . . . . .
C14 C 0.0512(2) 0.32353(16) 0.8727(3) 0.0286(5) Uani 1 1 d . . . . .
H14A H 0.0715 0.2653 0.8413 0.043 Uiso 1 1 calc GR . . . .
H14B H -0.0414 0.3315 0.8574 0.043 Uiso 1 1 calc GR . . . .
H14C H 0.0849 0.3274 0.9638 0.043 Uiso 1 1 calc GR . . . .
C15 C 0.0580(2) 0.39291(17) 0.6573(2) 0.0295(5) Uani 1 1 d . . . . .
H15A H 0.0977 0.4388 0.6129 0.044 Uiso 1 1 calc GR . . . .
H15B H -0.0342 0.4024 0.6429 0.044 Uiso 1 1 calc GR . . . .
H15C H 0.0760 0.3345 0.6249 0.044 Uiso 1 1 calc GR . . . .
P101 P 0.28591(6) 0.39938(3) 0.31813(5) 0.02012(12) Uani 1 1 d . . . . .
F102 F 0.38215(17) 0.45630(10) 0.42498(15) 0.0375(4) Uani 1 1 d . . . . .
F103 F 0.29788(17) 0.31676(10) 0.41819(14) 0.0363(3) Uani 1 1 d . . . . .
F104 F 0.19051(17) 0.34179(11) 0.21198(14) 0.0390(4) Uani 1 1 d . . . . .
F105 F 0.27514(19) 0.48159(11) 0.21895(15) 0.0423(4) Uani 1 1 d . . . . .
F106 F 0.40662(18) 0.36010(15) 0.26391(18) 0.0494(4) Uani 1 1 d . . . . .
F107 F 0.16558(18) 0.43707(16) 0.37372(17) 0.0522(5) Uani 1 1 d . . . . .

loop_
_atom_site_aniso_label
_atom_site_aniso_U_11
_atom_site_aniso_U_22
_atom_site_aniso_U_33
_atom_site_aniso_U_23
_atom_site_aniso_U_13
_atom_site_aniso_U_12
N1 0.0158(8) 0.0216(8) 0.0168(8) -0.0007(6) 0.0001(7) 0.0013(6)
C2 0.0176(10) 0.0207(9) 0.0163(9) -0.0005(8) -0.0001(7) 0.0012(7)
C3 0.0181(9) 0.0158(9) 0.0176(9) 0.0004(7) 0.0013(7) 0.0013(7)
C4 0.0171(9) 0.0219(9) 0.0206(10) 0.0000(8) -0.0005(8) 0.0009(7)
C5 0.0213(10) 0.0282(10) 0.0155(10) -0.0006(8) -0.0019(8) 0.0010(8)
C6 0.0200(10) 0.0266(10) 0.0162(10) -0.0001(7) 0.0027(8) -0.0003(8)
N7 0.0178(8) 0.0259(9) 0.0155(8) 0.0017(7) 0.0008(6) 0.0032(7)
C8 0.0187(9) 0.0190(9) 0.0237(10) -0.0032(8) 0.0028(8) 0.0011(7)
O9 0.0247(8) 0.0395(9) 0.0278(9) 0.0018(7) 0.0026(7) 0.0141(7)
C10 0.0209(10) 0.0292(11) 0.0255(11) -0.0041(9) 0.0067(8) 0.0002(8)
C11 0.0143(9) 0.0250(11) 0.0206(10) -0.0015(7) 0.0007(8) 0.0006(7)
C12 0.0200(9) 0.0227(10) 0.0235(10) 0.0019(8) 0.0053(8) 0.0007(8)
I13 0.02268(9) 0.02446(9) 0.03351(10) 0.00471(5) 0.00103(6) -0.00096(5)
C14 0.0203(10) 0.0268(11) 0.0384(13) 0.0023(9) 0.0048(9) -0.0017(8)
C15 0.0182(10) 0.0433(14) 0.0242(12) -0.0066(9) -0.0029(9) 0.0045(9)
P101 0.0225(3) 0.0211(2) 0.0152(2) 0.00001(18) -0.0007(2) -0.00149(18)
F102 0.0500(9) 0.0256(7) 0.0281(7) 0.0025(6) -0.0156(7) -0.0107(6)
F103 0.0532(9) 0.0269(7) 0.0238(7) 0.0055(5) -0.0059(6) -0.0116(6)
F104 0.0476(9) 0.0420(8) 0.0221(7) -0.0015(6) -0.0073(6) -0.0188(7)
F105 0.0635(11) 0.0305(8) 0.0261(7) 0.0096(6) -0.0095(7) -0.0096(7)
F106 0.0381(9) 0.0750(13) 0.0371(9) -0.0005(8) 0.0122(7) 0.0158(9)
F107 0.0377(9) 0.0867(14) 0.0316(8) -0.0042(9) 0.0050(7) 0.0253(9)

loop_
_atom_type_symbol
_atom_type_description
_atom_type_scat_dispersion_real
_atom_type_scat_dispersion_imag
_atom_type_scat_source
C C 0.0181 0.0091 'International Tables Vol C Tables 4.2.6.8 and 6.1.1.4'
H H 0.0000 0.0000 'International Tables Vol C Tables 4.2.6.8 and 6.1.1.4'
F F 0.0727 0.0534 'International Tables Vol C Tables 4.2.6.8 and 6.1.1.4'
I I -0.3257 6.8362 'International Tables Vol C Tables 4.2.6.8 and 6.1.1.4'
N N 0.0311 0.0180 'International Tables Vol C Tables 4.2.6.8 and 6.1.1.4'
O O 0.0492 0.0322 'International Tables Vol C Tables 4.2.6.8 and 6.1.1.4'
P P 0.2955 0.4335 'International Tables Vol C Tables 4.2.6.8 and 6.1.1.4'

loop_
_exptl_crystal_face_index_h
_exptl_crystal_face_index_k
_exptl_crystal_face_index_l
_exptl_crystal_face_perp_dist
7 1 0 0.0264
-6 5 1 0.0290
5 -6 0 0.0232
-2 2 7 0.1032
0 7 -5 0.0905
2 -6 -5 0.0989
2 0 -7 0.1158
-2 9 0 0.0457
2 -9 0 0.0357
-6 -2 1 0.0180
5 5 -1 0.0305

loop_
_geom_angle_atom_site_label_1
_geom_angle_atom_site_label_2
_geom_angle_atom_site_label_3
_geom_angle
_geom_angle_site_symmetry_1
_geom_angle_site_symmetry_3
_geom_angle_publ_flag
C2 N1 C6 120.17(19) . . ?
C2 N1 C11 121.85(18) . . ?
C6 N1 C11 117.94(18) . . ?
N1 C2 H2 119.3 . . ?
N1 C2 C3 121.40(19) . . ?
C3 C2 H2 119.3 . . ?
C2 C3 C4 118.8(2) . . ?
N7 C3 C2 117.13(19) . . ?
N7 C3 C4 124.01(19) . . ?
C3 C4 H4 120.8 . . ?
C5 C4 C3 118.4(2) . . ?
C5 C4 H4 120.8 . . ?
C4 C5 H5 119.6 . . ?
C6 C5 C4 120.8(2) . . ?
C6 C5 H5 119.6 . . ?
N1 C6 C5 120.4(2) . . ?
N1 C6 H6 119.8 . . ?
C5 C6 H6 119.8 . . ?
C3 N7 H7 116.6 . . ?
C8 N7 C3 126.84(18) . . ?
C8 N7 H7 116.6 . . ?
N7 C8 C10 114.28(19) . . ?
O9 C8 N7 122.3(2) . . ?
O9 C8 C10 123.4(2) . . ?
C8 C10 H10A 109.5 . . ?
C8 C10 H10B 109.5 . . ?
C8 C10 H10C 109.5 . . ?
H10A C10 H10B 109.5 . . ?
H10A C10 H10C 109.5 . . ?
H10B C10 H10C 109.5 . . ?
N1 C11 C12 108.22(17) . . ?
N1 C11 C14 108.55(17) . . ?
C12 C11 C14 107.80(18) . . ?
C15 C11 N1 111.08(18) . . ?
C15 C11 C12 111.43(18) . . ?
C15 C11 C14 109.65(19) . . ?
C11 C12 H12A 108.3 . . ?
C11 C12 H12B 108.3 . . ?
C11 C12 I13 116.06(14) . . ?
H12A C12 H12B 107.4 . . ?
I13 C12 H12A 108.3 . . ?
I13 C12 H12B 108.3 . . ?
C11 C14 H14A 109.5 . . ?
C11 C14 H14B 109.5 . . ?
C11 C14 H14C 109.5 . . ?
H14A C14 H14B 109.5 . . ?
H14A C14 H14C 109.5 . . ?
H14B C14 H14C 109.5 . . ?
C11 C15 H15A 109.5 . . ?
C11 C15 H15B 109.5 . . ?
C11 C15 H15C 109.5 . . ?
H15A C15 H15B 109.5 . . ?
H15A C15 H15C 109.5 . . ?
H15B C15 H15C 109.5 . . ?
F103 P101 F102 88.67(8) . . ?
F104 P101 F102 179.50(10) . . ?
F104 P101 F103 90.91(8) . . ?
F105 P101 F102 91.03(8) . . ?
F105 P101 F103 179.58(10) . . ?
F105 P101 F104 89.39(8) . . ?
F106 P101 F102 90.31(11) . . ?
F106 P101 F103 89.23(10) . . ?
F106 P101 F104 89.42(11) . . ?
F106 P101 F105 90.47(11) . . ?
F107 P101 F102 89.75(11) . . ?
F107 P101 F103 89.80(11) . . ?
F107 P101 F104 90.51(11) . . ?
F107 P101 F105 90.50(11) . . ?
F107 P101 F106 179.03(12) . . ?

loop_
_geom_bond_atom_site_label_1
_geom_bond_atom_site_label_2
_geom_bond_distance
_geom_bond_site_symmetry_2
_geom_bond_publ_flag
N1 C2 1.345(3) . ?
N1 C6 1.352(3) . ?
N1 C11 1.526(3) . ?
C2 H2 0.9300 . ?
C2 C3 1.392(3) . ?
C3 C4 1.396(3) . ?
C3 N7 1.392(3) . ?
C4 H4 0.9300 . ?
C4 C5 1.383(3) . ?
C5 H5 0.9300 . ?
C5 C6 1.374(3) . ?
C6 H6 0.9300 . ?
N7 H7 0.8600 . ?
N7 C8 1.368(3) . ?
C8 O9 1.222(3) . ?
C8 C10 1.506(3) . ?
C10 H10A 0.9600 . ?
C10 H10B 0.9600 . ?
C10 H10C 0.9600 . ?
C11 C12 1.532(3) . ?
C11 C14 1.538(3) . ?
C11 C15 1.523(3) . ?
C12 H12A 0.9700 . ?
C12 H12B 0.9700 . ?
C12 I13 2.146(2) . ?
C14 H14A 0.9600 . ?
C14 H14B 0.9600 . ?
C14 H14C 0.9600 . ?
C15 H15A 0.9600 . ?
C15 H15B 0.9600 . ?
C15 H15C 0.9600 . ?
P101 F102 1.6031(15) . ?
P101 F103 1.6028(14) . ?
P101 F104 1.5996(15) . ?
P101 F105 1.5931(15) . ?
P101 F106 1.5898(18) . ?
P101 F107 1.5853(17) . ?

loop_
_exptl_oxdiff_crystal_face_indexfrac_h
_exptl_oxdiff_crystal_face_indexfrac_k
_exptl_oxdiff_crystal_face_indexfrac_l
_exptl_oxdiff_crystal_face_x
_exptl_oxdiff_crystal_face_y
_exptl_oxdiff_crystal_face_z
6.7405 0.5337 -0.4553 -0.0778 0.9881 -0.1329
-5.6206 5.3530 0.5186 0.2075 -0.6985 0.6849
5.4647 -5.6522 -0.4226 -0.1996 0.6717 -0.7134
-2.2571 1.9070 6.6095 0.9911 -0.1306 0.0249
0.2713 6.8892 -4.7192 -0.5281 0.0704 0.8462
2.4797 -5.6818 -5.2835 -0.8828 0.1159 -0.4553
2.0676 -0.4452 -6.7721 -0.9827 0.1296 0.1324
-1.5919 9.3302 0.2588 0.2402 -0.0307 0.9702
1.5919 -9.3302 -0.2588 -0.2402 0.0307 -0.9702
-6.4940 -1.9992 0.5029 0.0526 -0.9816 -0.0225
5.4928 4.9973 -0.5018 0.0146 0.8980 0.3518
